data_4085262
loop_
_publ_author_name
'Lazreg, Fa\"ima'
'Cordes, David B.'
'Slawin, Alexandra M. Z.'
'Cazin, Catherine S. J.'

_publ_section_title
;
 Synthesis of Homoleptic and Heteroleptic Bis-N-heterocylic Carbene Group
 11 Complexes
;
_journal_issue 2
_journal_name_full Organometallics
_journal_page_first 419
_journal_paper_doi 10.1021/om500882t
_journal_volume 34
_journal_year 2015
_chemical_formula_moiety 'C42 H48 Au B F4 N4'
_chemical_formula_sum 'C42 H48 Au B F4 N4'
_chemical_formula_weight 892.64
_space_group_IT_number 52
_symmetry_cell_setting orthorhombic
_symmetry_Int_Tables_number 52
_symmetry_space_group_name_Hall '-P 2a 2bc'
_symmetry_space_group_name_H-M 'P n n a'
_atom_sites_solution_hydrogens geom
_atom_sites_solution_primary direct
_atom_sites_solution_secondary difmap
_cell_angle_alpha 90.0000
_cell_angle_beta 90.0000
_cell_angle_gamma 90.0000
_cell_formula_units_Z 8
_cell_length_a 15.998(3)
_cell_length_b 31.709(5)
_cell_length_c 15.903(2)
_cell_measurement_reflns_used 19262
_cell_measurement_temperature 93
_cell_measurement_theta_max 25.35
_cell_measurement_theta_min 1.43
_cell_volume 8067(2)
_computing_cell_refinement 'CrystalClear-SM Expert 2.0 rc13'
_computing_data_collection 'CrystalClear-SM Expert 2.0 rc13 (Rigaku, 2009)'
_computing_data_reduction 'CrystalClear-SM Expert 2.0 rc13'
_computing_molecular_graphics 'CrystalStructure 4.0'
_computing_publication_material 'CrystalStructure 4.0 (Rigaku, 2010)'
_computing_structure_refinement 'SHELXL97 (Sheldrick, 2008)'
_computing_structure_solution 'SIR2002 (Burla, et al., 2003)'
_diffrn_ambient_temperature 93
_diffrn_detector_area_resol_mean 14.629
_diffrn_measured_fraction_theta_full 0.998
_diffrn_measured_fraction_theta_max 0.995
_diffrn_measurement_device_type 'Rigaku Mercury70'
_diffrn_measurement_method \w
_diffrn_radiation_type 'Mo K\a'
_diffrn_radiation_wavelength 0.71075
_diffrn_reflns_av_R_equivalents 0.0728
_diffrn_reflns_Laue_measured_fraction_full 0.998
_diffrn_reflns_Laue_measured_fraction_max 0.995
_diffrn_reflns_limit_h_max 13
_diffrn_reflns_limit_h_min -19
_diffrn_reflns_limit_k_max 33
_diffrn_reflns_limit_k_min -38
_diffrn_reflns_limit_l_max 17
_diffrn_reflns_limit_l_min -19
_diffrn_reflns_number 47077
_diffrn_reflns_point_group_measured_fraction_full 0.998
_diffrn_reflns_point_group_measured_fraction_max 0.995
_diffrn_reflns_theta_full 25.000
_diffrn_reflns_theta_max 25.355
_diffrn_reflns_theta_min 1.433
_diffrn_standards_number 0
_exptl_absorpt_coefficient_mu 3.712
_exptl_absorpt_correction_T_max 0.831
_exptl_absorpt_correction_T_min 0.685
_exptl_absorpt_correction_type multi-scan
_exptl_absorpt_process_details 'REQAB (Rigaku, 1998)'
_exptl_crystal_colour colorless
_exptl_crystal_density_diffrn 1.470
_exptl_crystal_density_method 'not measured'
_exptl_crystal_description prism
_exptl_crystal_F_000 3584.00
_exptl_crystal_size_max 0.200
_exptl_crystal_size_mid 0.100
_exptl_crystal_size_min 0.050
_refine_diff_density_max 0.680
_refine_diff_density_min -1.050
_refine_ls_extinction_method none
_refine_ls_goodness_of_fit_ref 1.003
_refine_ls_hydrogen_treatment constr
_refine_ls_number_parameters 483
_refine_ls_number_reflns 7364
_refine_ls_number_restraints 0
_refine_ls_R_factor_gt 0.0407
_refine_ls_shift/su_max 0.011
_refine_ls_structure_factor_coef Fsqd
_refine_ls_weighting_details 'w = 1/[\s^2^(Fo^2^)+(0.0154P)^2^+0.0000P] where P=(Fo^2^+2Fc^2^)/3'
_refine_ls_weighting_scheme calc
_refine_ls_wR_factor_ref 0.0696
_reflns_number_gt 5445
_reflns_number_total 7364
_reflns_threshold_expression F^2^>2.0\s(F^2^)
_cod_data_source_file om500882t_si_002.cif
_cod_data_source_block 12
_cod_depositor_comments 'Adding full bibliography for 4085255--4085264.cif.'
_cod_database_code 4085262

loop_
_symmetry_equiv_pos_site_id
_symmetry_equiv_pos_as_xyz
1 +X,+Y,+Z
2 -X,1/2+Y,1/2+Z
3 1/2+X,1/2-Y,1/2+Z
4 1/2-X,-Y,+Z
5 -X,-Y,-Z
6 +X,1/2-Y,1/2-Z
7 1/2-X,1/2+Y,1/2-Z
8 1/2+X,+Y,-Z

loop_
_atom_site_label
_atom_site_type_symbol
_atom_site_fract_x
_atom_site_fract_y
_atom_site_fract_z
_atom_site_U_iso_or_equiv
_atom_site_adp_type
_atom_site_occupancy
_atom_site_symmetry_multiplicity
_atom_site_calc_flag
_atom_site_refinement_flags
Au1 Au 0.27142(2) 0.2500 0.7500 0.02468(9) Uani 1.0 4 d .
Au31 Au 0.7500 0.5000 0.76164(2) 0.02365(8) Uani 1.0 4 d .
F1 F 0.2047(2) 0.47265(10) 0.75638(17) 0.0469(9) Uani 1.0 8 d .
F2 F 0.1956(2) 0.52342(10) 0.65574(17) 0.0490(9) Uani 1.0 8 d .
F3 F 0.8396(3) 0.27532(11) 0.80121(18) 0.0626(11) Uani 1.0 8 d .
F4 F 0.7399(3) 0.27558(10) 0.70044(18) 0.0576(10) Uani 1.0 8 d .
N2 N 0.2316(3) 0.33597(13) 0.8205(3) 0.0280(11) Uani 1.0 8 d .
N5 N 0.2941(3) 0.34170(13) 0.7019(3) 0.0288(11) Uani 1.0 8 d .
N32 N 0.6723(3) 0.41432(13) 0.7915(3) 0.0275(10) Uani 1.0 8 d .
N35 N 0.7913(3) 0.40872(13) 0.7311(3) 0.0287(11) Uani 1.0 8 d .
C1 C 0.2679(3) 0.31284(15) 0.7581(3) 0.0256(12) Uani 1.0 8 d .
C3 C 0.2354(4) 0.37833(16) 0.8023(3) 0.0370(15) Uani 1.0 8 d .
C4 C 0.2752(4) 0.38249(16) 0.7279(3) 0.0335(14) Uani 1.0 8 d .
C6 C 0.1908(4) 0.31788(15) 0.8931(3) 0.0270(13) Uani 1.0 8 d .
C7 C 0.2379(4) 0.31015(16) 0.9654(3) 0.0322(14) Uani 1.0 8 d .
C8 C 0.1962(4) 0.29442(16) 1.0355(3) 0.0340(14) Uani 1.0 8 d .
C9 C 0.1115(4) 0.28647(18) 1.0343(3) 0.0386(15) Uani 1.0 8 d .
C10 C 0.0667(4) 0.29312(17) 0.9603(3) 0.0401(15) Uani 1.0 8 d .
C11 C 0.1068(4) 0.30876(17) 0.8885(3) 0.0328(14) Uani 1.0 8 d .
C12 C 0.3302(4) 0.31889(19) 0.9685(3) 0.0502(18) Uani 1.0 8 d .
C13 C 0.0672(4) 0.27007(19) 1.1121(3) 0.0570(19) Uani 1.0 8 d .
C14 C 0.0577(4) 0.31425(18) 0.8076(3) 0.0491(17) Uani 1.0 8 d .
C15 C 0.3363(4) 0.33185(15) 0.6237(3) 0.0245(12) Uani 1.0 8 d .
C16 C 0.4223(4) 0.33554(17) 0.6212(3) 0.0333(14) Uani 1.0 8 d .
C17 C 0.4624(4) 0.32773(17) 0.5447(3) 0.0370(14) Uani 1.0 8 d .
C18 C 0.4174(4) 0.31662(16) 0.4733(3) 0.0323(14) Uani 1.0 8 d .
C19 C 0.3318(4) 0.31186(16) 0.4799(3) 0.0353(15) Uani 1.0 8 d .
C20 C 0.2890(4) 0.31971(16) 0.5539(3) 0.0301(13) Uani 1.0 8 d .
C21 C 0.4733(4) 0.3448(2) 0.6997(3) 0.0547(18) Uani 1.0 8 d .
C22 C 0.4617(4) 0.31008(18) 0.3898(3) 0.0450(17) Uani 1.0 8 d .
C23 C 0.1950(4) 0.31590(18) 0.5585(3) 0.0415(15) Uani 1.0 8 d .
C31 C 0.7365(3) 0.43784(15) 0.7612(3) 0.0235(12) Uani 1.0 8 d .
C33 C 0.6872(4) 0.37143(16) 0.7805(3) 0.0362(14) Uani 1.0 8 d .
C34 C 0.7618(4) 0.36864(16) 0.7427(3) 0.0338(14) Uani 1.0 8 d .
C36 C 0.5961(4) 0.43154(15) 0.8280(3) 0.0254(12) Uani 1.0 8 d .
C37 C 0.5367(4) 0.44922(16) 0.7749(3) 0.0304(13) Uani 1.0 8 d .
C38 C 0.4627(4) 0.46343(17) 0.8106(3) 0.0363(14) Uani 1.0 8 d .
C39 C 0.4478(4) 0.45999(18) 0.8970(3) 0.0423(16) Uani 1.0 8 d .
C40 C 0.5106(4) 0.44299(19) 0.9469(3) 0.0482(17) Uani 1.0 8 d .
C41 C 0.5850(4) 0.42878(17) 0.9139(3) 0.0353(14) Uani 1.0 8 d .
C42 C 0.5492(4) 0.45313(18) 0.6805(3) 0.0432(16) Uani 1.0 8 d .
C43 C 0.3649(4) 0.4742(3) 0.9339(4) 0.062(2) Uani 1.0 8 d .
C44 C 0.6516(4) 0.41144(19) 0.9715(3) 0.0504(18) Uani 1.0 8 d .
C45 C 0.8672(4) 0.41971(16) 0.6875(3) 0.0285(13) Uani 1.0 8 d .
C46 C 0.8637(4) 0.42570(16) 0.6006(3) 0.0313(14) Uani 1.0 8 d .
C47 C 0.9379(4) 0.43409(17) 0.5594(3) 0.0375(15) Uani 1.0 8 d .
C48 C 1.0138(4) 0.43608(16) 0.6011(3) 0.0357(14) Uani 1.0 8 d .
C49 C 1.0142(4) 0.43124(16) 0.6884(3) 0.0368(15) Uani 1.0 8 d .
C50 C 0.9418(4) 0.42290(17) 0.7328(3) 0.0341(14) Uani 1.0 8 d .
C51 C 0.7819(4) 0.42499(18) 0.5530(3) 0.0441(16) Uani 1.0 8 d .
C52 C 1.0948(4) 0.44413(19) 0.5543(3) 0.0534(18) Uani 1.0 8 d .
C53 C 0.9428(4) 0.4186(2) 0.8276(3) 0.0536(19) Uani 1.0 8 d .
B1 B 0.2500 0.5000 0.7064(5) 0.040(3) Uani 1.0 4 d .
B2 B 0.7904(7) 0.2500 0.7500 0.042(3) Uani 1.0 4 d .
H3 H 0.2139 0.4006 0.8359 0.0444 Uiso 1.0 8 calc R
H4 H 0.2877 0.4080 0.6992 0.0403 Uiso 1.0 8 calc R
H8 H 0.2269 0.2890 1.0854 0.0408 Uiso 1.0 8 calc R
H10 H 0.0086 0.2870 0.9585 0.0481 Uiso 1.0 8 calc R
H12A H 0.3403 0.3487 0.9559 0.0603 Uiso 1.0 8 calc R
H12B H 0.3590 0.3013 0.9269 0.0603 Uiso 1.0 8 calc R
H12C H 0.3516 0.3124 1.0248 0.0603 Uiso 1.0 8 calc R
H13A H 0.0369 0.2932 1.1392 0.0684 Uiso 1.0 8 calc R
H13B H 0.1085 0.2585 1.1514 0.0684 Uiso 1.0 8 calc R
H13C H 0.0276 0.2479 1.0960 0.0684 Uiso 1.0 8 calc R
H14A H 0.0823 0.2966 0.7635 0.0589 Uiso 1.0 8 calc R
H14B H 0.0595 0.3439 0.7903 0.0589 Uiso 1.0 8 calc R
H14C H -0.0005 0.3058 0.8169 0.0589 Uiso 1.0 8 calc R
H17 H 0.5215 0.3301 0.5414 0.0443 Uiso 1.0 8 calc R
H19 H 0.3012 0.3029 0.4320 0.0423 Uiso 1.0 8 calc R
H21A H 0.5329 0.3449 0.6855 0.0656 Uiso 1.0 8 calc R
H21B H 0.4625 0.3229 0.7420 0.0656 Uiso 1.0 8 calc R
H21C H 0.4573 0.3724 0.7223 0.0656 Uiso 1.0 8 calc R
H22A H 0.5140 0.2946 0.3992 0.0540 Uiso 1.0 8 calc R
H22B H 0.4741 0.3375 0.3645 0.0540 Uiso 1.0 8 calc R
H22C H 0.4256 0.2939 0.3520 0.0540 Uiso 1.0 8 calc R
H23A H 0.1716 0.3418 0.5827 0.0498 Uiso 1.0 8 calc R
H23B H 0.1801 0.2918 0.5940 0.0498 Uiso 1.0 8 calc R
H23C H 0.1724 0.3117 0.5018 0.0498 Uiso 1.0 8 calc R
H33 H 0.6517 0.3488 0.7965 0.0435 Uiso 1.0 8 calc R
H34 H 0.7893 0.3433 0.7267 0.0405 Uiso 1.0 8 calc R
H38 H 0.4212 0.4758 0.7756 0.0436 Uiso 1.0 8 calc R
H40 H 0.5018 0.4411 1.0059 0.0578 Uiso 1.0 8 calc R
H42A H 0.5819 0.4785 0.6683 0.0518 Uiso 1.0 8 calc R
H42B H 0.4946 0.4551 0.6527 0.0518 Uiso 1.0 8 calc R
H42C H 0.5790 0.4283 0.6596 0.0518 Uiso 1.0 8 calc R
H43A H 0.3742 0.4862 0.9899 0.0744 Uiso 1.0 8 calc R
H43B H 0.3271 0.4500 0.9385 0.0744 Uiso 1.0 8 calc R
H43C H 0.3397 0.4956 0.8973 0.0744 Uiso 1.0 8 calc R
H44A H 0.6556 0.3808 0.9640 0.0604 Uiso 1.0 8 calc R
H44B H 0.6371 0.4178 1.0300 0.0604 Uiso 1.0 8 calc R
H44C H 0.7055 0.4244 0.9578 0.0604 Uiso 1.0 8 calc R
H47 H 0.9368 0.4387 0.5004 0.0450 Uiso 1.0 8 calc R
H49 H 1.0656 0.4337 0.7180 0.0441 Uiso 1.0 8 calc R
H51A H 0.7462 0.4481 0.5728 0.0530 Uiso 1.0 8 calc R
H51B H 0.7537 0.3980 0.5627 0.0530 Uiso 1.0 8 calc R
H51C H 0.7928 0.4285 0.4928 0.0530 Uiso 1.0 8 calc R
H52A H 1.1422 0.4389 0.5920 0.0641 Uiso 1.0 8 calc R
H52B H 1.0962 0.4735 0.5350 0.0641 Uiso 1.0 8 calc R
H52C H 1.0983 0.4252 0.5058 0.0641 Uiso 1.0 8 calc R
H53A H 0.9165 0.4434 0.8530 0.0643 Uiso 1.0 8 calc R
H53B H 1.0007 0.4164 0.8472 0.0643 Uiso 1.0 8 calc R
H53C H 0.9119 0.3932 0.8439 0.0643 Uiso 1.0 8 calc R

loop_
_atom_site_aniso_label
_atom_site_aniso_U_11
_atom_site_aniso_U_22
_atom_site_aniso_U_33
_atom_site_aniso_U_12
_atom_site_aniso_U_13
_atom_site_aniso_U_23
Au1 0.0321(2) 0.01955(17) 0.02239(15) 0.0000 0.0000 -0.00056(11)
Au31 0.02360(18) 0.01905(17) 0.02829(15) 0.00091(13) 0.0000 0.0000
F1 0.041(3) 0.033(2) 0.066(2) 0.0001(17) 0.0139(17) 0.0036(16)
F2 0.052(3) 0.039(3) 0.057(2) 0.0077(18) -0.0147(17) 0.0002(16)
F3 0.079(3) 0.049(3) 0.060(3) 0.002(2) -0.0174(19) -0.0166(17)
F4 0.085(3) 0.036(3) 0.052(2) 0.001(2) -0.0159(19) 0.0086(16)
N2 0.035(4) 0.022(3) 0.026(3) 0.005(2) -0.0003(19) -0.0032(18)
N5 0.037(3) 0.019(3) 0.031(3) -0.002(2) 0.003(2) 0.0010(19)
N32 0.027(3) 0.022(3) 0.033(3) 0.001(3) -0.006(2) 0.0012(19)
N35 0.025(3) 0.025(3) 0.036(3) 0.003(3) -0.005(2) -0.0044(19)
C1 0.029(4) 0.024(4) 0.024(3) -0.002(3) 0.002(3) 0.001(2)
C3 0.052(5) 0.021(4) 0.039(4) 0.007(3) 0.002(3) -0.006(3)
C4 0.051(5) 0.013(3) 0.037(4) 0.004(3) 0.003(3) -0.002(3)
C6 0.039(4) 0.023(4) 0.019(3) 0.001(3) 0.005(3) -0.002(2)
C7 0.032(4) 0.035(4) 0.030(3) 0.002(3) 0.000(3) 0.000(3)
C8 0.046(5) 0.032(4) 0.024(3) 0.005(3) -0.001(3) -0.003(3)
C9 0.042(5) 0.040(4) 0.034(4) -0.002(3) 0.005(3) -0.006(3)
C10 0.029(4) 0.049(5) 0.042(4) 0.001(3) 0.008(3) -0.005(3)
C11 0.030(4) 0.041(4) 0.027(3) 0.008(3) -0.007(3) -0.005(3)
C12 0.037(5) 0.075(6) 0.039(4) -0.002(4) -0.002(3) -0.001(3)
C13 0.055(5) 0.075(6) 0.041(4) -0.018(4) 0.011(3) -0.002(3)
C14 0.040(5) 0.067(5) 0.040(4) 0.003(4) -0.010(3) 0.003(3)
C15 0.028(4) 0.022(4) 0.023(3) 0.003(3) 0.002(3) 0.005(2)
C16 0.033(4) 0.035(4) 0.032(3) -0.006(3) -0.008(3) -0.001(3)
C17 0.026(4) 0.042(4) 0.043(4) 0.001(3) 0.000(3) 0.005(3)
C18 0.033(4) 0.030(4) 0.034(4) 0.004(3) 0.005(3) 0.003(3)
C19 0.035(4) 0.041(4) 0.029(3) 0.004(3) -0.004(3) -0.004(3)
C20 0.028(4) 0.031(4) 0.031(3) -0.006(3) -0.000(3) 0.002(3)
C21 0.041(5) 0.076(6) 0.047(4) -0.011(4) -0.009(3) -0.006(4)
C22 0.040(5) 0.058(5) 0.037(4) 0.008(4) 0.006(3) 0.003(3)
C23 0.031(4) 0.057(5) 0.037(4) -0.004(4) -0.002(3) -0.000(3)
C31 0.023(4) 0.021(3) 0.027(3) -0.004(3) -0.003(3) 0.001(2)
C33 0.035(4) 0.017(4) 0.057(4) -0.002(3) 0.003(3) 0.005(3)
C34 0.035(4) 0.017(4) 0.049(4) 0.002(3) -0.005(3) -0.000(3)
C36 0.027(4) 0.019(3) 0.030(3) -0.002(3) 0.000(3) 0.003(3)
C37 0.030(4) 0.028(4) 0.033(3) -0.000(3) -0.001(3) 0.002(3)
C38 0.027(4) 0.045(4) 0.037(4) 0.003(3) -0.009(3) 0.009(3)
C39 0.036(5) 0.054(5) 0.036(4) 0.002(4) 0.006(3) 0.003(3)
C40 0.048(5) 0.073(5) 0.023(3) 0.003(4) 0.005(3) 0.014(3)
C41 0.029(4) 0.041(4) 0.036(4) 0.002(3) -0.004(3) 0.011(3)
C42 0.039(4) 0.059(5) 0.032(3) 0.014(4) -0.005(3) 0.006(3)
C43 0.028(5) 0.104(6) 0.054(4) 0.012(4) 0.008(3) 0.004(4)
C44 0.047(5) 0.061(5) 0.043(4) 0.020(4) -0.002(3) 0.010(3)
C45 0.023(4) 0.034(4) 0.029(3) 0.005(3) 0.001(3) -0.009(3)
C46 0.031(4) 0.026(4) 0.038(4) 0.006(3) -0.002(3) -0.011(3)
C47 0.042(5) 0.045(4) 0.026(3) 0.003(3) -0.000(3) -0.007(3)
C48 0.035(4) 0.031(4) 0.041(4) 0.002(3) 0.007(3) -0.008(3)
C49 0.021(4) 0.046(4) 0.043(4) 0.000(3) -0.002(3) -0.014(3)
C50 0.031(4) 0.044(4) 0.026(3) 0.004(3) -0.003(3) -0.010(3)
C51 0.041(5) 0.052(5) 0.039(4) 0.001(3) -0.010(3) -0.005(3)
C52 0.039(5) 0.072(5) 0.049(4) -0.008(4) 0.007(3) -0.006(4)
C53 0.039(5) 0.091(6) 0.031(4) 0.013(4) -0.003(3) -0.006(3)
B1 0.042(7) 0.033(6) 0.045(6) -0.001(6) 0.0000 0.0000
B2 0.059(8) 0.033(6) 0.036(6) 0.0000 0.0000 -0.008(5)

loop_
_atom_type_symbol
_atom_type_description
_atom_type_scat_dispersion_real
_atom_type_scat_dispersion_imag
_atom_type_scat_source
C C 0.0033 0.0016
;
International Tables for Crystallography
(1992, Vol. C, Tables 4.2.6.8 and 6.1.1.4)
;
H H 0.0000 0.0000
;
International Tables for Crystallography
(1992, Vol. C, Table 6.1.1.4)
;
Au Au -2.0133 8.8022
;
International Tables for Crystallography
(1992, Vol. C, Tables 4.2.6.8 and 6.1.1.4)
;
B B 0.0013 0.0007
;
International Tables for Crystallography
(1992, Vol. C, Tables 4.2.6.8 and 6.1.1.4)
;
F F 0.0171 0.0103
;
International Tables for Crystallography
(1992, Vol. C, Tables 4.2.6.8 and 6.1.1.4)
;
N N 0.0061 0.0033
;
International Tables for Crystallography
(1992, Vol. C, Tables 4.2.6.8 and 6.1.1.4)
;

loop_
_geom_angle_atom_site_label_1
_geom_angle_atom_site_label_2
_geom_angle_atom_site_label_3
_geom_angle
_geom_angle_publ_flag
_geom_angle_site_symmetry_1
_geom_angle_site_symmetry_3
C1 Au1 C1 176.7(2) yes . 6_556
C31 Au31 C31 179.57(17) yes . 4_665
C1 N2 C3 110.7(4) yes . .
C1 N2 C6 124.0(4) yes . .
C3 N2 C6 125.2(4) yes . .
C1 N5 C4 111.6(4) yes . .
C1 N5 C15 124.7(4) yes . .
C4 N5 C15 123.8(4) yes . .
C31 N32 C33 111.3(4) yes . .
C31 N32 C36 124.6(4) yes . .
C33 N32 C36 124.0(5) yes . .
C31 N35 C34 111.2(4) yes . .
C31 N35 C45 123.2(4) yes . .
C34 N35 C45 125.5(5) yes . .
Au1 C1 N2 126.6(4) yes . .
Au1 C1 N5 128.8(4) yes . .
N2 C1 N5 104.5(4) yes . .
N2 C3 C4 107.5(5) yes . .
N5 C4 C3 105.8(5) yes . .
N2 C6 C7 119.0(5) yes . .
N2 C6 C11 118.8(4) yes . .
C7 C6 C11 122.2(5) yes . .
C6 C7 C8 117.6(5) yes . .
C6 C7 C12 121.6(5) yes . .
C8 C7 C12 120.8(5) yes . .
C7 C8 C9 121.8(5) yes . .
C8 C9 C10 119.3(5) yes . .
C8 C9 C13 120.7(5) yes . .
C10 C9 C13 120.0(6) yes . .
C9 C10 C11 120.4(5) yes . .
C6 C11 C10 118.6(5) yes . .
C6 C11 C14 121.8(5) yes . .
C10 C11 C14 119.6(5) yes . .
N5 C15 C16 118.1(4) yes . .
N5 C15 C20 119.3(5) yes . .
C16 C15 C20 122.7(5) yes . .
C15 C16 C17 117.9(5) yes . .
C15 C16 C21 121.8(5) yes . .
C17 C16 C21 120.2(5) yes . .
C16 C17 C18 121.2(5) yes . .
C17 C18 C19 118.6(5) yes . .
C17 C18 C22 120.5(5) yes . .
C19 C18 C22 120.9(5) yes . .
C18 C19 C20 122.4(5) yes . .
C15 C20 C19 117.2(5) yes . .
C15 C20 C23 121.5(5) yes . .
C19 C20 C23 121.3(5) yes . .
Au31 C31 N32 128.8(4) yes . .
Au31 C31 N35 127.3(4) yes . .
N32 C31 N35 103.8(4) yes . .
N32 C33 C34 105.8(5) yes . .
N35 C34 C33 107.8(5) yes . .
N32 C36 C37 118.8(4) yes . .
N32 C36 C41 118.6(5) yes . .
C37 C36 C41 122.6(5) yes . .
C36 C37 C38 117.7(5) yes . .
C36 C37 C42 122.9(5) yes . .
C38 C37 C42 119.3(5) yes . .
C37 C38 C39 121.4(5) yes . .
C38 C39 C40 118.0(5) yes . .
C38 C39 C43 120.3(5) yes . .
C40 C39 C43 121.7(5) yes . .
C39 C40 C41 122.3(5) yes . .
C36 C41 C40 117.9(5) yes . .
C36 C41 C44 122.2(5) yes . .
C40 C41 C44 119.9(5) yes . .
N35 C45 C46 118.4(5) yes . .
N35 C45 C50 119.2(4) yes . .
C46 C45 C50 122.3(5) yes . .
C45 C46 C47 117.4(5) yes . .
C45 C46 C51 121.8(5) yes . .
C47 C46 C51 120.7(5) yes . .
C46 C47 C48 122.4(5) yes . .
C47 C48 C49 118.4(5) yes . .
C47 C48 C52 121.5(5) yes . .
C49 C48 C52 120.1(5) yes . .
C48 C49 C50 121.6(5) yes . .
C45 C50 C49 117.8(5) yes . .
C45 C50 C53 121.1(5) yes . .
C49 C50 C53 121.1(5) yes . .
F1 B1 F1 109.8(6) yes . 4_565
F1 B1 F2 109.75(19) yes . .
F1 B1 F2 108.93(19) yes . 4_565
F1 B1 F2 108.93(19) yes 4_565 .
F1 B1 F2 109.75(19) yes 4_565 4_565
F2 B1 F2 109.7(6) yes . 4_565
F3 B2 F3 111.0(8) yes . 6_556
F3 B2 F4 108.9(2) yes . .
F3 B2 F4 109.52(18) yes . 6_556
F3 B2 F4 109.52(18) yes 6_556 .
F3 B2 F4 108.9(2) yes 6_556 6_556
F4 B2 F4 109.0(8) yes . 6_556
N2 C3 H3 126.252 no . .
C4 C3 H3 126.245 no . .
N5 C4 H4 127.129 no . .
C3 C4 H4 127.119 no . .
C7 C8 H8 119.114 no . .
C9 C8 H8 119.112 no . .
C9 C10 H10 119.789 no . .
C11 C10 H10 119.798 no . .
C7 C12 H12A 109.459 no . .
C7 C12 H12B 109.471 no . .
C7 C12 H12C 109.473 no . .
H12A C12 H12B 109.481 no . .
H12A C12 H12C 109.465 no . .
H12B C12 H12C 109.479 no . .
C9 C13 H13A 109.464 no . .
C9 C13 H13B 109.472 no . .
C9 C13 H13C 109.478 no . .
H13A C13 H13B 109.468 no . .
H13A C13 H13C 109.464 no . .
H13B C13 H13C 109.481 no . .
C11 C14 H14A 109.479 no . .
C11 C14 H14B 109.468 no . .
C11 C14 H14C 109.470 no . .
H14A C14 H14B 109.471 no . .
H14A C14 H14C 109.470 no . .
H14B C14 H14C 109.470 no . .
C16 C17 H17 119.394 no . .
C18 C17 H17 119.400 no . .
C18 C19 H19 118.815 no . .
C20 C19 H19 118.802 no . .
C16 C21 H21A 109.469 no . .
C16 C21 H21B 109.474 no . .
C16 C21 H21C 109.466 no . .
H21A C21 H21B 109.482 no . .
H21A C21 H21C 109.460 no . .
H21B C21 H21C 109.476 no . .
C18 C22 H22A 109.465 no . .
C18 C22 H22B 109.467 no . .
C18 C22 H22C 109.473 no . .
H22A C22 H22B 109.469 no . .
H22A C22 H22C 109.482 no . .
H22B C22 H22C 109.471 no . .
C20 C23 H23A 109.465 no . .
C20 C23 H23B 109.477 no . .
C20 C23 H23C 109.475 no . .
H23A C23 H23B 109.465 no . .
H23A C23 H23C 109.476 no . .
H23B C23 H23C 109.469 no . .
N32 C33 H33 127.075 no . .
C34 C33 H33 127.077 no . .
N35 C34 H34 126.069 no . .
C33 C34 H34 126.082 no . .
C37 C38 H38 119.282 no . .
C39 C38 H38 119.273 no . .
C39 C40 H40 118.855 no . .
C41 C40 H40 118.854 no . .
C37 C42 H42A 109.467 no . .
C37 C42 H42B 109.465 no . .
C37 C42 H42C 109.480 no . .
H42A C42 H42B 109.467 no . .
H42A C42 H42C 109.482 no . .
H42B C42 H42C 109.467 no . .
C39 C43 H43A 109.471 no . .
C39 C43 H43B 109.465 no . .
C39 C43 H43C 109.477 no . .
H43A C43 H43B 109.451 no . .
H43A C43 H43C 109.484 no . .
H43B C43 H43C 109.480 no . .
C41 C44 H44A 109.473 no . .
C41 C44 H44B 109.480 no . .
C41 C44 H44C 109.470 no . .
H44A C44 H44B 109.466 no . .
H44A C44 H44C 109.471 no . .
H44B C44 H44C 109.467 no . .
C46 C47 H47 118.800 no . .
C48 C47 H47 118.788 no . .
C48 C49 H49 119.183 no . .
C50 C49 H49 119.192 no . .
C46 C51 H51A 109.460 no . .
C46 C51 H51B 109.475 no . .
C46 C51 H51C 109.463 no . .
H51A C51 H51B 109.474 no . .
H51A C51 H51C 109.473 no . .
H51B C51 H51C 109.482 no . .
C48 C52 H52A 109.468 no . .
C48 C52 H52B 109.466 no . .
C48 C52 H52C 109.482 no . .
H52A C52 H52B 109.456 no . .
H52A C52 H52C 109.489 no . .
H52B C52 H52C 109.466 no . .
C50 C53 H53A 109.477 no . .
C50 C53 H53B 109.479 no . .
C50 C53 H53C 109.458 no . .
H53A C53 H53B 109.465 no . .
H53A C53 H53C 109.484 no . .
H53B C53 H53C 109.465 no . .

loop_
_geom_bond_atom_site_label_1
_geom_bond_atom_site_label_2
_geom_bond_distance
_geom_bond_publ_flag
_geom_bond_site_symmetry_2
Au1 C1 1.998(5) yes .
Au1 C1 1.998(5) yes 6_556
Au31 C31 1.983(5) yes .
Au31 C31 1.983(5) yes 4_665
F1 B1 1.382(6) yes .
F2 B1 1.399(6) yes .
F3 B2 1.388(8) yes .
F4 B2 1.390(8) yes .
N2 C1 1.363(6) yes .
N2 C3 1.375(7) yes .
N2 C6 1.444(6) yes .
N5 C1 1.346(6) yes .
N5 C4 1.391(7) yes .
N5 C15 1.449(6) yes .
N32 C31 1.357(7) yes .
N32 C33 1.392(7) yes .
N32 C36 1.456(7) yes .
N35 C31 1.360(7) yes .
N35 C34 1.368(7) yes .
N35 C45 1.441(7) yes .
C3 C4 1.351(7) yes .
C6 C7 1.397(7) yes .
C6 C11 1.377(8) yes .
C7 C8 1.391(7) yes .
C7 C12 1.503(8) yes .
C8 C9 1.378(9) yes .
C9 C10 1.394(8) yes .
C9 C13 1.518(8) yes .
C10 C11 1.400(7) yes .
C11 C14 1.517(7) yes .
C15 C16 1.382(8) yes .
C15 C20 1.398(7) yes .
C16 C17 1.397(7) yes .
C16 C21 1.520(7) yes .
C17 C18 1.389(7) yes .
C18 C19 1.382(8) yes .
C18 C22 1.519(7) yes .
C19 C20 1.383(7) yes .
C20 C23 1.509(8) yes .
C33 C34 1.339(8) yes .
C36 C37 1.390(7) yes .
C36 C41 1.381(7) yes .
C37 C38 1.389(8) yes .
C37 C42 1.519(7) yes .
C38 C39 1.398(7) yes .
C39 C40 1.389(8) yes .
C39 C43 1.520(8) yes .
C40 C41 1.377(8) yes .
C41 C44 1.508(8) yes .
C45 C46 1.396(7) yes .
C45 C50 1.398(8) yes .
C46 C47 1.381(8) yes .
C46 C51 1.512(8) yes .
C47 C48 1.384(8) yes .
C48 C49 1.398(7) yes .
C48 C52 1.515(8) yes .
C49 C50 1.382(8) yes .
C50 C53 1.513(6) yes .
C3 H3 0.950 no .
C4 H4 0.950 no .
C8 H8 0.950 no .
C10 H10 0.950 no .
C12 H12A 0.980 no .
C12 H12B 0.980 no .
C12 H12C 0.980 no .
C13 H13A 0.980 no .
C13 H13B 0.980 no .
C13 H13C 0.980 no .
C14 H14A 0.980 no .
C14 H14B 0.980 no .
C14 H14C 0.980 no .
C17 H17 0.950 no .
C19 H19 0.950 no .
C21 H21A 0.980 no .
C21 H21B 0.980 no .
C21 H21C 0.980 no .
C22 H22A 0.980 no .
C22 H22B 0.980 no .
C22 H22C 0.980 no .
C23 H23A 0.980 no .
C23 H23B 0.980 no .
C23 H23C 0.980 no .
C33 H33 0.950 no .
C34 H34 0.950 no .
C38 H38 0.950 no .
C40 H40 0.950 no .
C42 H42A 0.980 no .
C42 H42B 0.980 no .
C42 H42C 0.980 no .
C43 H43A 0.980 no .
C43 H43B 0.980 no .
C43 H43C 0.980 no .
C44 H44A 0.980 no .
C44 H44B 0.980 no .
C44 H44C 0.980 no .
C47 H47 0.950 no .
C49 H49 0.950 no .
C51 H51A 0.980 no .
C51 H51B 0.980 no .
C51 H51C 0.980 no .
C52 H52A 0.980 no .
C52 H52B 0.980 no .
C52 H52C 0.980 no .
C53 H53A 0.980 no .
C53 H53B 0.980 no .
C53 H53C 0.980 no .

loop_
_geom_contact_atom_site_label_1
_geom_contact_atom_site_label_2
_geom_contact_distance
_geom_contact_publ_flag
_geom_contact_site_symmetry_2
Au1 N2 3.016(4) no 6_556
Au1 N5 3.028(5) no 6_556
Au1 C6 3.387(5) no .
Au1 C6 3.387(5) no 6_556
Au1 C15 3.442(5) no .
Au1 C15 3.442(5) no 6_556
Au31 N32 3.025(5) no 4_665
Au31 N35 3.008(5) no 4_665
Au31 C36 3.447(5) no .
Au31 C36 3.447(5) no 4_665
Au31 C45 3.374(5) no .
Au31 C45 3.374(5) no 4_665
N2 C12 2.886(7) no .
N2 C14 2.873(7) no .
N2 C15 3.552(6) no .
N5 C6 3.541(6) no .
N5 C21 2.868(7) no .
N5 C23 2.896(7) no .
N32 C42 2.917(7) no .
N32 C44 2.883(6) no .
N32 C45 3.533(7) no .
N35 C36 3.555(7) no .
N35 C51 2.883(6) no .
N35 C53 2.886(7) no .
C1 C7 3.332(7) no .
C1 C11 3.309(7) no .
C1 C12 3.497(7) no .
C1 C14 3.454(8) no .
C1 C16 3.372(7) no .
C1 C20 3.273(7) no .
C1 C21 3.562(8) no .
C1 C23 3.384(7) no .
C3 C7 3.377(7) no .
C3 C11 3.313(8) no .
C3 C12 3.584(8) no .
C3 C14 3.495(8) no .
C3 C15 3.584(7) no .
C4 C6 3.595(7) no .
C4 C16 3.261(8) no .
C4 C20 3.415(7) no .
C4 C21 3.417(8) no .
C6 C9 2.765(7) no .
C7 C10 2.793(8) no .
C8 C11 2.777(7) no .
C15 C18 2.763(7) no .
C16 C19 2.776(7) no .
C17 C20 2.790(8) no .
C31 C37 3.224(8) no .
C31 C41 3.443(7) no .
C31 C42 3.296(8) no .
C31 C46 3.288(7) no .
C31 C50 3.349(8) no .
C31 C51 3.413(7) no .
C31 C53 3.519(8) no .
C33 C37 3.448(8) no .
C33 C41 3.238(8) no .
C33 C44 3.341(7) no .
C33 C45 3.581(8) no .
C34 C36 3.583(8) no .
C34 C46 3.323(7) no .
C34 C50 3.359(8) no .
C34 C51 3.520(7) no .
C34 C53 3.567(8) no .
C36 C39 2.765(8) no .
C37 C40 2.775(7) no .
C38 C41 2.782(8) no .
C45 C48 2.767(8) no .
C46 C49 2.790(8) no .
C47 C50 2.781(7) no .
F1 C3 3.117(6) no .
F1 C4 3.107(6) no .
F1 C38 3.467(7) no 4_565
F1 C43 3.472(7) no 4_565
F1 C49 3.490(6) no 1_455
F2 C4 3.230(6) no 4_565
F2 C38 3.556(6) no 4_565
F2 C52 3.395(7) no 1_455
F3 C8 3.518(6) no 8_557
F3 C34 3.342(7) no .
F4 C8 3.507(6) no 3_554
F4 C13 3.421(7) no 3_554
F4 C19 3.422(6) no 8_556
F4 C33 3.401(6) no .
F4 C34 3.046(6) no .
C3 F1 3.117(6) no .
C4 F1 3.107(6) no .
C4 F2 3.230(6) no 4_565
C8 F3 3.518(6) no 8_457
C8 F4 3.507(6) no 3_455
C13 F4 3.421(7) no 3_455
C14 C22 3.498(7) no 8_456
C19 F4 3.422(6) no 8_456
C22 C14 3.498(7) no 8_556
C33 F4 3.401(6) no .
C34 F3 3.342(7) no .
C34 F4 3.046(6) no .
C38 F1 3.467(7) no 4_565
C38 F2 3.556(6) no 4_565
C43 F1 3.472(7) no 4_565
C49 F1 3.490(6) no 1_655
C51 C52 3.499(8) no 8_456
C52 F2 3.395(7) no 1_655
C52 C51 3.499(8) no 8_556
Au1 H12B 3.5389 no .
Au1 H12B 3.5389 no 6_556
Au1 H14A 3.3743 no .
Au1 H14A 3.3743 no 6_556
Au1 H23B 3.1696 no .
Au1 H23B 3.1696 no 6_556
Au31 H42A 3.1469 no .
Au31 H42A 3.1469 no 4_665
Au31 H51A 3.4254 no .
Au31 H51A 3.4254 no 4_665
Au31 H53A 3.5248 no .
Au31 H53A 3.5248 no 4_665
N2 H4 3.1220 no .
N2 H12A 2.7978 no .
N2 H12B 2.8685 no .
N2 H14A 2.8430 no .
N2 H14B 2.8051 no .
N5 H3 3.1103 no .
N5 H21B 2.8314 no .
N5 H21C 2.8046 no .
N5 H23A 2.7277 no .
N5 H23B 2.9631 no .
N32 H34 3.1029 no .
N32 H42A 3.1748 no .
N32 H42C 2.6114 no .
N32 H44A 2.9552 no .
N32 H44C 2.7170 no .
N35 H33 3.1109 no .
N35 H51A 2.9010 no .
N35 H51B 2.7664 no .
N35 H53A 2.9959 no .
N35 H53C 2.6802 no .
C1 H3 3.1652 no .
C1 H4 3.1758 no .
C1 H12A 3.5393 no .
C1 H12B 3.0761 no .
C1 H14A 3.0145 no .
C1 H14B 3.5127 no .
C1 H21B 3.1409 no .
C1 H23A 3.3168 no .
C1 H23B 3.0387 no .
C3 H12A 3.1099 no .
C3 H14B 3.0234 no .
C4 H21B 3.5494 no .
C4 H21C 2.9325 no .
C4 H23A 3.1220 no .
C6 H3 2.8004 no .
C6 H8 3.2450 no .
C6 H10 3.2468 no .
C6 H12A 2.7705 no .
C6 H12B 2.7931 no .
C6 H12C 3.3217 no .
C6 H14A 2.7777 no .
C6 H14B 2.7864 no .
C6 H14C 3.3141 no .
C6 H23B 3.4879 no 6_556
C7 H3 3.5520 no .
C7 H23B 3.4924 no 6_556
C8 H10 3.2492 no .
C8 H12A 3.1439 no .
C8 H12B 3.1317 no .
C8 H12C 2.5560 no .
C8 H13A 3.0365 no .
C8 H13B 2.5817 no .
C8 H13C 3.2204 no .
C8 H19 3.5512 no 6_556
C8 H23B 3.4315 no 6_556
C8 H23C 3.4375 no 6_556
C9 H23B 3.3944 no 6_556
C9 H23C 3.3119 no 6_556
C10 H8 3.2471 no .
C10 H13A 2.8858 no .
C10 H13B 3.2996 no .
C10 H13C 2.6651 no .
C10 H14A 3.1410 no .
C10 H14B 3.1486 no .
C10 H14C 2.5524 no .
C10 H23B 3.3591 no 6_556
C11 H3 3.4804 no .
C11 H23B 3.4084 no 6_556
C12 H8 2.6625 no .
C13 H8 2.6582 no .
C13 H10 2.6707 no .
C13 H23C 3.5834 no 6_556
C14 H10 2.6684 no .
C15 H4 2.8061 no .
C15 H17 3.2398 no .
C15 H19 3.2336 no .
C15 H21A 3.3210 no .
C15 H21B 2.7739 no .
C15 H21C 2.8031 no .
C15 H23A 2.7325 no .
C15 H23B 2.8427 no .
C15 H23C 3.3218 no .
C16 H4 3.3845 no .
C17 H19 3.2384 no .
C17 H21A 2.5651 no .
C17 H21B 3.1405 no .
C17 H21C 3.1601 no .
C17 H22A 2.6709 no .
C17 H22B 2.8890 no .
C17 H22C 3.3000 no .
C19 H17 3.2412 no .
C19 H22A 3.2313 no .
C19 H22B 3.0368 no .
C19 H22C 2.5919 no .
C19 H23A 3.1832 no .
C19 H23B 3.0955 no .
C19 H23C 2.5724 no .
C21 H4 3.5828 no .
C21 H17 2.6734 no .
C22 H17 2.6699 no .
C22 H19 2.6635 no .
C23 H19 2.6652 no .
C31 H33 3.1827 no .
C31 H34 3.1613 no .
C31 H42A 3.1574 no .
C31 H42C 3.0077 no .
C31 H44C 3.1944 no .
C31 H51A 3.0169 no .
C31 H51B 3.4110 no .
C31 H53A 3.2329 no .
C31 H53C 3.4074 no .
C33 H42C 3.1520 no .
C33 H44A 2.9778 no .
C33 H44C 3.2960 no .
C34 H51B 3.0124 no .
C34 H53C 2.9947 no .
C36 H33 2.8152 no .
C36 H38 3.2390 no .
C36 H40 3.2206 no .
C36 H42A 2.9533 no .
C36 H42B 3.3108 no .
C36 H42C 2.6933 no .
C36 H44A 2.8590 no .
C36 H44B 3.3077 no .
C36 H44C 2.7158 no .
C38 H40 3.2459 no .
C38 H42A 2.9982 no .
C38 H42B 2.5755 no .
C38 H42C 3.2367 no .
C38 H43A 3.2643 no .
C38 H43B 3.0027 no .
C38 H43C 2.6094 no .
C38 H53A 3.5944 no 4_665
C40 H38 3.2470 no .
C40 H43A 2.6656 no .
C40 H43B 2.9460 no .
C40 H43C 3.2974 no .
C40 H44A 3.0561 no .
C40 H44B 2.5454 no .
C40 H44C 3.1781 no .
C41 H33 3.3254 no .
C42 H38 2.6445 no .
C42 H51A 3.5905 no .
C43 H38 2.6747 no .
C43 H40 2.6855 no .
C44 H33 3.4191 no .
C44 H40 2.6315 no .
C45 H34 2.7942 no .
C45 H42A 3.3418 no 4_665
C45 H47 3.2330 no .
C45 H49 3.2417 no .
C45 H51A 2.8071 no .
C45 H51B 2.7765 no .
C45 H51C 3.3284 no .
C45 H53A 2.8485 no .
C45 H53B 3.3205 no .
C45 H53C 2.7220 no .
C46 H34 3.5019 no .
C46 H42A 3.3374 no 4_665
C47 H42A 3.2819 no 4_665
C47 H49 3.2454 no .
C47 H51A 3.1062 no .
C47 H51B 3.1620 no .
C47 H51C 2.5582 no .
C47 H52A 3.3120 no .
C47 H52B 2.8502 no .
C47 H52C 2.7198 no .
C48 H42A 3.2883 no 4_665
C48 H42B 3.5493 no 4_665
C49 H38 3.4185 no 4_665
C49 H42A 3.2634 no 4_665
C49 H47 3.2449 no .
C49 H52A 2.5688 no .
C49 H52B 3.0761 no .
C49 H52C 3.2072 no .
C49 H53A 3.0728 no .
C49 H53B 2.5772 no .
C49 H53C 3.2016 no .
C50 H34 3.5112 no .
C50 H42A 3.3112 no 4_665
C51 H47 2.6517 no .
C52 H47 2.6742 no .
C52 H49 2.6649 no .
C53 H49 2.6689 no .
H3 H4 2.4858 no .
H3 H12A 3.2316 no .
H3 H14B 3.1395 no .
H4 H21C 2.9624 no .
H4 H23A 3.3609 no .
H8 H12A 3.3353 no .
H8 H12B 3.3122 no .
H8 H12C 2.3363 no .
H8 H13A 3.1603 no .
H8 H13B 2.3715 no .
H8 H13C 3.4474 no .
H8 H19 3.1592 no 6_556
H8 H23C 3.5888 no 6_556
H10 H13A 2.9160 no .
H10 H13B 3.5742 no .
H10 H13C 2.5312 no .
H10 H14A 3.3318 no .
H10 H14B 3.3282 no .
H10 H14C 2.3339 no .
H12B H21B 3.4452 no .
H13B H23C 3.4551 no 6_556
H13C H23C 3.3701 no 6_556
H14A H14A 2.9869 no 6_556
H14A H23A 3.5157 no .
H14A H23B 3.1208 no .
H17 H21A 2.3456 no .
H17 H21B 3.3333 no .
H17 H21C 3.3356 no .
H17 H22A 2.5282 no .
H17 H22B 2.9241 no .
H17 H22C 3.5702 no .
H19 H22A 3.4532 no .
H19 H22B 3.1645 no .
H19 H22C 2.3789 no .
H19 H23A 3.4002 no .
H19 H23B 3.2428 no .
H19 H23C 2.3569 no .
H33 H34 2.4710 no .
H33 H42C 3.5272 no .
H33 H44A 2.8523 no .
H34 H51B 3.1830 no .
H34 H53C 3.1339 no .
H38 H42A 3.0867 no .
H38 H42B 2.3719 no .
H38 H42C 3.4711 no .
H38 H43A 3.5057 no .
H38 H43B 3.1046 no .
H38 H43C 2.4166 no .
H38 H49 3.0198 no 4_665
H40 H43A 2.5058 no .
H40 H43B 3.0065 no .
H40 H43C 3.5622 no .
H40 H44A 3.1848 no .
H40 H44B 2.3181 no .
H40 H44C 3.3881 no .
H42A H51A 3.1856 no .
H42B H52B 3.2772 no 4_665
H42C H51A 3.0735 no .
H42C H51B 3.3318 no .
H47 H51A 3.2735 no .
H47 H51B 3.3508 no .
H47 H51C 2.3300 no .
H47 H52A 3.5934 no .
H47 H52B 2.8326 no .
H47 H52C 2.6206 no .
H49 H52A 2.3545 no .
H49 H52B 3.2084 no .
H49 H52C 3.4266 no .
H49 H53A 3.2234 no .
H49 H53B 2.3661 no .
H49 H53C 3.4214 no .
H51A H51A 3.2962 no 4_665
F1 H3 2.6153 no .
F1 H4 2.6066 no .
F1 H38 3.4784 no .
F1 H38 2.6127 no 4_565
F1 H43B 3.5690 no .
F1 H43C 3.1969 no .
F1 H43C 2.5581 no 4_565
F1 H49 2.6168 no 1_455
F1 H52A 2.9965 no 1_455
F2 H4 2.2972 no 4_565
F2 H38 2.6693 no 4_565
F2 H42B 3.1180 no 4_565
F2 H47 3.4780 no 5_666
F2 H51C 2.8180 no 5_666
F2 H52A 2.9893 no 1_455
F2 H52A 3.0318 no 4_665
F2 H52B 2.9530 no 1_455
F3 H8 2.5860 no 8_557
F3 H12C 3.0118 no 8_557
F3 H14C 2.7463 no 1_655
F3 H19 3.2937 no 3_555
F3 H22C 2.7127 no 3_555
F3 H22C 2.8598 no 8_556
F3 H34 2.5887 no .
F4 H8 2.7537 no 3_554
F4 H8 3.4380 no 8_557
F4 H13B 2.4901 no 3_554
F4 H13B 3.2047 no 8_557
F4 H19 2.4786 no 8_556
F4 H22C 3.1393 no 8_556
F4 H23C 3.5809 no 8_556
F4 H33 3.1168 no .
F4 H34 2.3265 no .
N32 H21A 3.5578 no .
C3 H43B 3.4648 no .
C3 H44B 3.3397 no 8_457
C3 H49 3.5014 no 1_455
C4 H52A 3.5215 no 1_455
C6 H44A 3.0765 no 8_457
C6 H44B 3.5034 no 8_457
C7 H44A 2.8312 no 8_457
C8 H33 3.2590 no 8_457
C8 H44A 2.8156 no 8_457
C9 H33 3.4005 no 8_457
C9 H44A 3.0738 no 8_457
C10 H12C 3.5034 no 8_457
C10 H22A 3.0657 no 3_455
C10 H44A 3.3470 no 8_457
C11 H44A 3.3657 no 8_457
C12 H10 3.2417 no 8_557
C12 H44A 3.5797 no 8_457
C13 H12B 3.5301 no 8_457
C13 H17 3.4467 no 3_455
C13 H21B 3.3163 no 8_457
C13 H33 3.1893 no 8_457
C14 H22A 3.4200 no 8_456
C14 H22B 3.1341 no 8_456
C14 H22C 3.3658 no 8_456
C14 H53B 3.4215 no 1_455
C14 H53C 3.4691 no 1_455
C16 H13C 3.1623 no 3_554
C17 H13C 2.7397 no 3_554
C17 H23C 3.4779 no 8_556
C18 H13C 3.3314 no 3_554
C19 H34 3.5009 no 8_456
C19 H51B 3.0789 no 8_456
C20 H51B 3.1490 no 8_456
C20 H51C 3.5282 no 8_456
C21 H13A 3.2037 no 8_557
C21 H13C 3.4799 no 3_554
C21 H33 3.2453 no .
C21 H42B 3.5944 no .
C21 H42C 3.2067 no .
C22 H10 3.3513 no 3_554
C22 H14A 3.1385 no 8_556
C22 H14B 3.4355 no 8_556
C22 H14C 3.3460 no 8_556
C22 H23A 3.5317 no 8_556
C22 H23B 3.5507 no 8_556
C22 H34 3.4865 no 8_456
C23 H17 3.2298 no 8_456
C23 H22A 3.0494 no 8_456
C23 H51B 3.3718 no 8_456
C33 H8 3.4322 no 8_557
C33 H21A 3.0134 no .
C34 H19 3.5296 no 8_556
C36 H21C 3.3582 no .
C37 H21A 3.6000 no .
C37 H21C 2.8726 no .
C38 H21C 3.2125 no .
C39 H40 3.5878 no 5_667
C40 H43A 3.0727 no 5_667
C40 H53A 3.5205 no 8_457
C40 H53B 3.3858 no 8_457
C41 H43A 3.1663 no 5_667
C42 H21A 3.4417 no .
C42 H21C 3.0268 no .
C42 H47 3.4230 no 8_456
C42 H52B 3.5681 no 8_456
C42 H52C 3.1899 no 8_456
C43 H40 3.5601 no 5_667
C43 H43C 3.4598 no 4_565
C43 H44B 3.4724 no 5_667
C43 H44C 3.4574 no 8_457
C44 H3 3.2394 no 8_557
C44 H43A 3.3281 no 5_667
C44 H43B 3.3805 no 8_557
C45 H22B 3.2248 no 8_556
C46 H22B 3.3534 no 8_556
C47 H22B 3.3427 no 8_556
C47 H42B 3.5569 no 8_556
C47 H52B 3.3383 no 5_766
C48 H22B 3.2351 no 8_556
C49 H14B 3.2894 no 1_655
C49 H22B 3.1538 no 8_556
C50 H14B 3.2647 no 1_655
C50 H22B 3.1603 no 8_556
C51 H52A 3.2420 no 8_456
C51 H52C 3.0813 no 8_456
C52 H23A 3.5003 no 1_655
C52 H42C 3.4482 no 8_556
C52 H51A 3.1575 no 8_556
C52 H51B 3.4735 no 8_556
C52 H51C 3.2926 no 8_556
C53 H14B 3.0735 no 1_655
C53 H40 2.9014 no 8_557
B1 H4 2.9812 no .
B1 H4 2.9812 no 4_565
B1 H38 3.0502 no .
B1 H38 3.0502 no 4_565
B1 H43C 3.3615 no .
B1 H43C 3.3615 no 4_565
B1 H52A 3.1681 no 1_455
B1 H52A 3.1681 no 4_665
B2 H8 3.0678 no 3_554
B2 H8 3.0678 no 8_557
B2 H13B 3.3173 no 3_554
B2 H13B 3.3173 no 8_557
B2 H19 3.3488 no 3_555
B2 H19 3.3488 no 8_556
B2 H22C 3.0404 no 3_555
B2 H22C 3.0404 no 8_556
B2 H34 2.9826 no .
B2 H34 2.9826 no 6_556
H3 F1 2.6153 no .
H3 C44 3.2394 no 8_457
H3 H43B 2.8971 no .
H3 H43C 3.5391 no 4_565
H3 H44A 3.3742 no 8_457
H3 H44B 2.5210 no 8_457
H3 H44C 3.3695 no 8_457
H3 H49 3.2010 no 1_455
H3 H53B 3.4508 no 1_455
H4 F1 2.6066 no .
H4 F2 2.2972 no 4_565
H4 B1 2.9812 no .
H4 H38 3.2643 no .
H4 H51C 3.1216 no 8_456
H4 H52A 3.0477 no 1_455
H8 F3 2.5860 no 8_457
H8 F4 2.7537 no 3_455
H8 F4 3.4380 no 8_457
H8 C33 3.4322 no 8_457
H8 B2 3.0678 no 3_455
H8 H33 2.9265 no 8_457
H8 H34 3.5901 no 8_457
H8 H44A 3.2242 no 8_457
H10 C12 3.2417 no 8_457
H10 C22 3.3513 no 3_455
H10 H12A 3.5952 no 8_457
H10 H12B 3.0419 no 8_457
H10 H12C 2.6510 no 8_457
H10 H22A 2.7565 no 3_455
H10 H22C 3.3471 no 3_455
H12A H10 3.5952 no 8_557
H12A H43B 3.2294 no .
H12A H44A 3.3759 no 8_457
H12A H44C 3.5076 no 8_457
H12B C13 3.5301 no 8_557
H12B H10 3.0419 no 8_557
H12B H13A 3.0452 no 8_557
H12B H13C 3.2060 no 8_557
H12C F3 3.0118 no 8_457
H12C C10 3.5034 no 8_557
H12C H10 2.6510 no 8_557
H12C H14C 3.4606 no 8_557
H12C H53C 3.4429 no 8_457
H13A C21 3.2037 no 8_457
H13A H12B 3.0452 no 8_457
H13A H21A 3.2345 no 8_457
H13A H21B 2.4230 no 8_457
H13A H21C 3.5723 no 8_457
H13A H33 2.7428 no 8_457
H13B F4 2.4901 no 3_455
H13B F4 3.2047 no 8_457
H13B B2 3.3173 no 3_455
H13B H13B 3.1826 no 6_557
H13B H17 3.5886 no 3_455
H13B H21A 3.5371 no 3_455
H13B H21B 3.5356 no 8_457
H13B H33 3.0599 no 8_457
H13C C16 3.1623 no 3_455
H13C C17 2.7397 no 3_455
H13C C18 3.3314 no 3_455
H13C C21 3.4799 no 3_455
H13C H12B 3.2060 no 8_457
H13C H17 2.6222 no 3_455
H13C H21A 3.2710 no 3_455
H13C H21B 3.3939 no 3_455
H13C H22A 3.4145 no 3_455
H14A C22 3.1385 no 8_456
H14A H22A 2.8096 no 8_456
H14A H22B 2.9696 no 8_456
H14A H22C 3.1087 no 8_456
H14B C22 3.4355 no 8_456
H14B C49 3.2894 no 1_455
H14B C50 3.2647 no 1_455
H14B C53 3.0735 no 1_455
H14B H22A 3.4713 no 8_456
H14B H22B 2.8217 no 8_456
H14B H22C 3.4968 no 8_456
H14B H49 3.0736 no 1_455
H14B H53B 2.6424 no 1_455
H14B H53C 2.9576 no 1_455
H14C F3 2.7463 no 1_455
H14C C22 3.3460 no 8_456
H14C H12C 3.4606 no 8_457
H14C H22A 3.4510 no 3_455
H14C H22A 3.4630 no 8_456
H14C H22B 3.0819 no 8_456
H14C H22C 3.4194 no 3_455
H14C H22C 2.9594 no 8_456
H14C H53B 3.5383 no 1_455
H14C H53C 3.1343 no 1_455
H17 C13 3.4467 no 3_554
H17 C23 3.2298 no 8_556
H17 H13B 3.5886 no 3_554
H17 H13C 2.6222 no 3_554
H17 H23A 3.1296 no 8_556
H17 H23B 3.5418 no 8_556
H17 H23C 2.5772 no 8_556
H17 H52C 3.3428 no 8_456
H19 F3 3.2937 no 3_454
H19 F4 2.4786 no 8_456
H19 C34 3.5296 no 8_456
H19 B2 3.3488 no 3_454
H19 H34 2.8368 no 8_456
H19 H51B 3.1114 no 8_456
H21A N32 3.5578 no .
H21A C33 3.0134 no .
H21A C37 3.6000 no .
H21A C42 3.4417 no .
H21A H13A 3.2345 no 8_557
H21A H13B 3.5371 no 3_554
H21A H13C 3.2710 no 3_554
H21A H33 2.5970 no .
H21A H42B 3.5850 no .
H21A H42C 2.7745 no .
H21B C13 3.3163 no 8_557
H21B H13A 2.4230 no 8_557
H21B H13B 3.5356 no 8_557
H21B H13C 3.3939 no 3_554
H21B H33 3.2534 no .
H21C C36 3.3582 no .
H21C C37 2.8726 no .
H21C C38 3.2125 no .
H21C C42 3.0268 no .
H21C H13A 3.5723 no 8_557
H21C H33 3.4087 no .
H21C H38 3.4358 no .
H21C H42B 2.9097 no .
H21C H42C 2.8162 no .
H22A C10 3.0657 no 3_554
H22A C14 3.4200 no 8_556
H22A C23 3.0494 no 8_556
H22A H10 2.7565 no 3_554
H22A H13C 3.4145 no 3_554
H22A H14A 2.8096 no 8_556
H22A H14B 3.4713 no 8_556
H22A H14C 3.4510 no 3_554
H22A H14C 3.4630 no 8_556
H22A H23A 2.9451 no 8_556
H22A H23B 2.6614 no 8_556
H22A H23C 3.0327 no 8_556
H22B C14 3.1341 no 8_556
H22B C45 3.2248 no 8_456
H22B C46 3.3534 no 8_456
H22B C47 3.3427 no 8_456
H22B C48 3.2351 no 8_456
H22B C49 3.1538 no 8_456
H22B C50 3.1603 no 8_456
H22B H14A 2.9696 no 8_556
H22B H14B 2.8217 no 8_556
H22B H14C 3.0819 no 8_556
H22B H23A 3.2714 no 8_556
H22B H34 3.2987 no 8_456
H22C F3 2.7127 no 3_454
H22C F3 2.8598 no 8_456
H22C F4 3.1393 no 8_456
H22C C14 3.3658 no 8_556
H22C B2 3.0404 no 3_454
H22C H10 3.3471 no 3_554
H22C H14A 3.1087 no 8_556
H22C H14B 3.4968 no 8_556
H22C H14C 3.4194 no 3_554
H22C H14C 2.9594 no 8_556
H22C H34 2.9640 no 8_456
H23A C22 3.5317 no 8_456
H23A C52 3.5003 no 1_455
H23A H17 3.1296 no 8_456
H23A H22A 2.9451 no 8_456
H23A H22B 3.2714 no 8_456
H23A H51B 3.2011 no 8_456
H23A H51C 3.5720 no 8_456
H23A H52A 3.1208 no 1_455
H23A H52C 3.1420 no 1_455
H23B C22 3.5507 no 8_456
H23B H17 3.5418 no 8_456
H23B H22A 2.6614 no 8_456
H23C F4 3.5809 no 8_456
H23C C17 3.4779 no 8_456
H23C H17 2.5772 no 8_456
H23C H22A 3.0327 no 8_456
H23C H51B 3.1983 no 8_456
H33 F4 3.1168 no .
H33 C8 3.2590 no 8_557
H33 C9 3.4005 no 8_557
H33 C13 3.1893 no 8_557
H33 C21 3.2453 no .
H33 H8 2.9265 no 8_557
H33 H13A 2.7428 no 8_557
H33 H13B 3.0599 no 8_557
H33 H21A 2.5970 no .
H33 H21B 3.2534 no .
H33 H21C 3.4087 no .
H34 F3 2.5887 no .
H34 F4 2.3265 no .
H34 C19 3.5009 no 8_556
H34 C22 3.4865 no 8_556
H34 B2 2.9826 no .
H34 H8 3.5901 no 8_557
H34 H19 2.8368 no 8_556
H34 H22B 3.2987 no 8_556
H34 H22C 2.9640 no 8_556
H38 F1 3.4784 no .
H38 F1 2.6127 no 4_565
H38 F2 2.6693 no 4_565
H38 B1 3.0502 no .
H38 H4 3.2643 no .
H38 H21C 3.4358 no .
H40 C39 3.5878 no 5_667
H40 C43 3.5601 no 5_667
H40 C53 2.9014 no 8_457
H40 H43A 3.0404 no 5_667
H40 H43C 3.5809 no 5_667
H40 H53A 2.6284 no 8_457
H40 H53B 2.4655 no 8_457
H40 H53C 3.1758 no 8_457
H42A H52B 3.2452 no 8_456
H42A H52C 3.2539 no 8_456
H42B F2 3.1180 no 4_565
H42B C21 3.5944 no .
H42B C47 3.5569 no 8_456
H42B H21A 3.5850 no .
H42B H21C 2.9097 no .
H42B H47 2.6566 no 8_456
H42B H52B 3.4493 no 8_456
H42B H52C 3.1632 no 8_456
H42C C21 3.2067 no .
H42C C52 3.4482 no 8_456
H42C H21A 2.7745 no .
H42C H21C 2.8162 no .
H42C H47 3.4294 no 8_456
H42C H52B 3.4221 no 8_456
H42C H52C 2.6493 no 8_456
H43A C40 3.0727 no 5_667
H43A C41 3.1663 no 5_667
H43A C44 3.3281 no 5_667
H43A H40 3.0404 no 5_667
H43A H44B 3.0652 no 5_667
H43A H44C 3.2159 no 5_667
H43A H44C 3.4374 no 8_457
H43A H53A 2.9226 no 8_457
H43B F1 3.5690 no .
H43B C3 3.4648 no .
H43B C44 3.3805 no 8_457
H43B H3 2.8971 no .
H43B H12A 3.2294 no .
H43B H43C 3.2459 no 4_565
H43B H44B 3.2462 no 8_457
H43B H44C 2.6764 no 8_457
H43C F1 3.1969 no .
H43C F1 2.5581 no 4_565
H43C C43 3.4598 no 4_565
H43C B1 3.3615 no .
H43C H3 3.5391 no 4_565
H43C H40 3.5809 no 5_667
H43C H43B 3.2459 no 4_565
H43C H43C 2.8848 no 4_565
H43C H44B 3.0029 no 5_667
H43C H44C 3.5017 no 5_667
H44A C6 3.0765 no 8_557
H44A C7 2.8312 no 8_557
H44A C8 2.8156 no 8_557
H44A C9 3.0738 no 8_557
H44A C10 3.3470 no 8_557
H44A C11 3.3657 no 8_557
H44A C12 3.5797 no 8_557
H44A H3 3.3742 no 8_557
H44A H8 3.2242 no 8_557
H44A H12A 3.3759 no 8_557
H44B C3 3.3397 no 8_557
H44B C6 3.5034 no 8_557
H44B C43 3.4724 no 5_667
H44B H3 2.5210 no 8_557
H44B H43A 3.0652 no 5_667
H44B H43B 3.2462 no 8_557
H44B H43C 3.0029 no 5_667
H44B H53B 2.9285 no 8_457
H44C C43 3.4574 no 8_557
H44C H3 3.3695 no 8_557
H44C H12A 3.5076 no 8_557
H44C H43A 3.2159 no 5_667
H44C H43A 3.4374 no 8_557
H44C H43B 2.6764 no 8_557
H44C H43C 3.5017 no 5_667
H47 F2 3.4780 no 5_666
H47 C42 3.4230 no 8_556
H47 H42B 2.6566 no 8_556
H47 H42C 3.4294 no 8_556
H47 H52B 2.8910 no 5_766
H49 F1 2.6168 no 1_655
H49 C3 3.5014 no 1_655
H49 H3 3.2010 no 1_655
H49 H14B 3.0736 no 1_655
H51A C52 3.1575 no 8_456
H51A H52A 3.1179 no 8_456
H51A H52B 3.0574 no 8_456
H51A H52C 2.7709 no 8_456
H51B C19 3.0789 no 8_556
H51B C20 3.1490 no 8_556
H51B C23 3.3718 no 8_556
H51B C52 3.4735 no 8_456
H51B H19 3.1114 no 8_556
H51B H23A 3.2011 no 8_556
H51B H23C 3.1983 no 8_556
H51B H52A 3.3044 no 8_456
H51B H52C 2.8467 no 8_456
H51C F2 2.8180 no 5_666
H51C C20 3.5282 no 8_556
H51C C52 3.2926 no 8_456
H51C H4 3.1216 no 8_556
H51C H23A 3.5720 no 8_556
H51C H52A 2.7809 no 8_456
H51C H52B 3.4818 no 8_456
H51C H52C 3.1121 no 8_456
H52A F1 2.9965 no 1_655
H52A F2 2.9893 no 1_655
H52A F2 3.0318 no 4_665
H52A C4 3.5215 no 1_655
H52A C51 3.2420 no 8_556
H52A B1 3.1681 no 1_655
H52A H4 3.0477 no 1_655
H52A H23A 3.1208 no 1_655
H52A H51A 3.1179 no 8_556
H52A H51B 3.3044 no 8_556
H52A H51C 2.7809 no 8_556
H52B F2 2.9530 no 1_655
H52B C42 3.5681 no 8_556
H52B C47 3.3383 no 5_766
H52B H42A 3.2452 no 8_556
H52B H42B 3.4493 no 8_556
H52B H42C 3.4221 no 8_556
H52B H47 2.8910 no 5_766
H52B H51A 3.0574 no 8_556
H52B H51C 3.4818 no 8_556
H52C C42 3.1899 no 8_556
H52C C51 3.0813 no 8_556
H52C H17 3.3428 no 8_556
H52C H23A 3.1420 no 1_655
H52C H42A 3.2539 no 8_556
H52C H42B 3.1632 no 8_556
H52C H42C 2.6493 no 8_556
H52C H51A 2.7709 no 8_556
H52C H51B 2.8467 no 8_556
H52C H51C 3.1121 no 8_556
H53A C40 3.5205 no 8_557
H53A H40 2.6284 no 8_557
H53A H43A 2.9226 no 8_557
H53B C14 3.4215 no 1_655
H53B C40 3.3858 no 8_557
H53B H3 3.4508 no 1_655
H53B H14B 2.6424 no 1_655
H53B H14C 3.5383 no 1_655
H53B H40 2.4655 no 8_557
H53B H44B 2.9285 no 8_557
H53C C14 3.4691 no 1_655
H53C H12C 3.4429 no 8_557
H53C H14B 2.9576 no 1_655
H53C H14C 3.1343 no 1_655
H53C H40 3.1758 no 8_557

loop_
_geom_torsion_atom_site_label_1
_geom_torsion_atom_site_label_2
_geom_torsion_atom_site_label_3
_geom_torsion_atom_site_label_4
_geom_torsion
_geom_torsion_publ_flag
C1 N2 C3 C4 -0.6(6) no
C3 N2 C1 Au1 -175.2(4) no
C3 N2 C1 N5 0.3(5) no
C1 N2 C6 C7 90.3(6) no
C1 N2 C6 C11 -89.6(6) no
C6 N2 C1 Au1 1.6(7) no
C6 N2 C1 N5 177.1(4) no
C3 N2 C6 C7 -93.4(6) no
C3 N2 C6 C11 86.8(6) no
C6 N2 C3 C4 -177.3(4) no
C1 N5 C4 C3 -0.5(6) no
C4 N5 C1 Au1 175.5(4) no
C4 N5 C1 N2 0.1(5) no
C1 N5 C15 C16 -99.5(6) no
C1 N5 C15 C20 81.4(6) no
C15 N5 C1 Au1 -4.1(7) no
C15 N5 C1 N2 -179.4(4) no
C4 N5 C15 C16 81.0(6) no
C4 N5 C15 C20 -98.1(6) no
C15 N5 C4 C3 179.1(4) no
C31 N32 C33 C34 -0.1(5) no
C33 N32 C31 Au31 -178.9(4) no
C33 N32 C31 N35 0.1(5) no
C31 N32 C36 C37 74.4(6) no
C31 N32 C36 C41 -107.0(5) no
C36 N32 C31 Au31 3.3(7) no
C36 N32 C31 N35 -177.8(4) no
C33 N32 C36 C37 -103.1(5) no
C33 N32 C36 C41 75.4(6) no
C36 N32 C33 C34 177.8(4) no
C31 N35 C34 C33 0.0(5) no
C34 N35 C31 Au31 178.9(4) no
C34 N35 C31 N32 -0.1(5) no
C31 N35 C45 C46 -87.6(6) no
C31 N35 C45 C50 94.1(6) no
C45 N35 C31 Au31 -5.3(6) no
C45 N35 C31 N32 175.7(4) no
C34 N35 C45 C46 87.5(6) no
C34 N35 C45 C50 -90.8(6) no
C45 N35 C34 C33 -175.6(4) no
N2 C3 C4 N5 0.6(6) no
N2 C6 C7 C8 177.3(4) no
N2 C6 C7 C12 -2.0(7) no
N2 C6 C11 C10 -177.0(4) no
N2 C6 C11 C14 4.5(7) no
C7 C6 C11 C10 3.1(8) no
C7 C6 C11 C14 -175.4(4) no
C11 C6 C7 C8 -2.8(7) no
C11 C6 C7 C12 177.9(5) no
C6 C7 C8 C9 0.2(7) no
C12 C7 C8 C9 179.5(5) no
C7 C8 C9 C10 2.0(8) no
C7 C8 C9 C13 -178.9(5) no
C8 C9 C10 C11 -1.7(8) no
C13 C9 C10 C11 179.2(5) no
C9 C10 C11 C6 -0.8(8) no
C9 C10 C11 C14 177.7(5) no
N5 C15 C16 C17 -177.4(4) no
N5 C15 C16 C21 6.8(7) no
N5 C15 C20 C19 178.1(4) no
N5 C15 C20 C23 -1.1(7) no
C16 C15 C20 C19 -0.9(7) no
C16 C15 C20 C23 179.9(5) no
C20 C15 C16 C17 1.6(8) no
C20 C15 C16 C21 -174.1(5) no
C15 C16 C17 C18 0.0(8) no
C21 C16 C17 C18 175.9(5) no
C16 C17 C18 C19 -2.3(8) no
C16 C17 C18 C22 177.4(5) no
C17 C18 C19 C20 3.2(8) no
C22 C18 C19 C20 -176.6(5) no
C18 C19 C20 C15 -1.6(8) no
C18 C19 C20 C23 177.6(5) no
N32 C33 C34 N35 0.0(5) no
N32 C36 C37 C38 176.7(4) no
N32 C36 C37 C42 -2.7(7) no
N32 C36 C41 C40 -176.3(4) no
N32 C36 C41 C44 4.5(7) no
C37 C36 C41 C40 2.2(8) no
C37 C36 C41 C44 -177.0(5) no
C41 C36 C37 C38 -1.8(8) no
C41 C36 C37 C42 178.8(5) no
C36 C37 C38 C39 -0.3(8) no
C42 C37 C38 C39 179.1(5) no
C37 C38 C39 C40 1.9(8) no
C37 C38 C39 C43 -177.6(5) no
C38 C39 C40 C41 -1.5(9) no
C43 C39 C40 C41 177.9(5) no
C39 C40 C41 C36 -0.5(9) no
C39 C40 C41 C44 178.7(5) no
N35 C45 C46 C47 -176.8(4) no
N35 C45 C46 C51 5.8(7) no
N35 C45 C50 C49 176.6(4) no
N35 C45 C50 C53 -5.1(7) no
C46 C45 C50 C49 -1.7(8) no
C46 C45 C50 C53 176.6(5) no
C50 C45 C46 C47 1.5(8) no
C50 C45 C46 C51 -175.9(5) no
C45 C46 C47 C48 0.9(8) no
C51 C46 C47 C48 178.3(5) no
C46 C47 C48 C49 -2.9(8) no
C46 C47 C48 C52 178.3(5) no
C47 C48 C49 C50 2.7(8) no
C52 C48 C49 C50 -178.5(5) no
C48 C49 C50 C45 -0.5(8) no
C48 C49 C50 C53 -178.8(5) no
